data_1530864
loop_
_publ_author_name
'Tat'yanina, I.V.'
'Chernaya, T.S.'
'Gorchenkova, E.A.'
'Spitsyn, V.I.'
'Simonov, V.I.'

_publ_section_title
;
 Crystal structure of the U(IV) heteromolybdate Cu H6 (U Mo12 O42) (H2
 O)12
;
_journal_name_full 'Doklady Akademii Nauk SSSR'
_journal_page_first 1162
_journal_page_last 1165
_journal_volume 247
_journal_year 1979
_chemical_formula_sum 'Cu H30 Mo12 O54 U'
_chemical_name_systematic 'Cu H6 (U Mo12 O42) (H2 O)12'
_space_group_IT_number 148
_symmetry_space_group_name_Hall '-P 3*'
_symmetry_space_group_name_H-M 'R -3 :R'
_cell_angle_alpha 78.5
_cell_angle_beta 78.5
_cell_angle_gamma 78.5
_cell_formula_units_Z 1
_cell_length_a 10.554
_cell_length_b 10.554
_cell_length_c 10.554
_cell_volume 1113.146
_citation_journal_id_ASTM DANKAS
_cod_data_source_file Tatyanina_DANKAS_1979_473.cif
_cod_data_source_block H30Cu1Mo12O54U1
_cod_original_sg_symbol_Hall '-R 3 (-y+z,x+z,-x+y+z)'
_cod_original_formula_sum 'H30 Cu1 Mo12 O54 U1'
_cod_database_code 1530864

loop_
_symmetry_equiv_pos_as_xyz
x,y,z
z,x,y
y,z,x
-x,-y,-z
-z,-x,-y
-y,-z,-x

loop_
_atom_site_label
_atom_site_type_symbol
_atom_site_fract_x
_atom_site_fract_y
_atom_site_fract_z
_atom_site_occupancy
_atom_site_U_iso_or_equiv
Cu1 Cu+2 0.5 0.5 0.5 1 0.0
O8 O-2 0.5573 0.3116 0.4547 1 0.0
O9 O-2 0.923 0.393 0.488 1 0.0
O4 O-2 0.4216 0.0124 -0.0825 1 0.0
O3 O-2 0.2092 -0.0171 0.0818 1 0.0
U1 U+4 0 0 0 1 0.0
O5 O-2 0.2067 0.0287 -0.1634 1 0.0
O1 O-2 0.3183 0.2194 0.0646 1 0.0
O2 O-2 0.3125 0.2684 -0.1909 1 0.0
O6 O-2 0.4105 -0.242 0.0541 1 0.0
O7 O-2 0.4112 -0.1991 -0.2037 1 0.0
Mo1 Mo+6 0.1462 0.0624 0.6679 1 0.0
Mo2 Mo+6 0.8359 0.0559 0.7298 1 0.0
